data_7209172
loop_
_publ_author_name
'Liang, Li'
'Yang, Chengfeng'
'Ma, Yingzhao'
'Deng, Hong'

_publ_section_title
;
 In situ hydrothermal syntheses of five new cadmium(ii) coordination
 polymers based on 3-(1H-tetrazol-5-yl)benzoate ligand
;
_journal_issue 2
_journal_name_full CrystEngComm
_journal_page_first 365
_journal_paper_doi 10.1039/c2ce26720a
_journal_volume 15
_journal_year 2013
_chemical_formula_moiety 'C16 H10 Cd N8 O4'
_chemical_formula_sum 'C16 H10 Cd N8 O4'
_chemical_formula_weight 490.73
_chemical_name_systematic
;
?
;
_space_group_IT_number 33
_symmetry_cell_setting orthorhombic
_symmetry_space_group_name_Hall 'P 2c -2n'
_symmetry_space_group_name_H-M 'P n a 21'
_atom_sites_solution_hydrogens geom
_atom_sites_solution_primary direct
_atom_sites_solution_secondary difmap
_audit_creation_method SHELXL-97
_cell_angle_alpha 90.00
_cell_angle_beta 90.00
_cell_angle_gamma 90.00
_cell_formula_units_Z 4
_cell_length_a 18.220(3)
_cell_length_b 13.269(2)
_cell_length_c 6.8783(11)
_cell_measurement_reflns_used 2958
_cell_measurement_temperature 296(2)
_cell_measurement_theta_max 25.18
_cell_measurement_theta_min 1.90
_cell_volume 1662.9(5)
_computing_cell_refinement 'Apex2 (Bruker, 2005)'
_computing_data_collection 'Apex2 (Bruker, 2005)'
_computing_data_reduction 'Apex2 (Bruker, 2005)'
_computing_molecular_graphics 'SHELXTL 6.12'
_computing_publication_material 'SHELXTL 6.12'
_computing_structure_refinement 'SHELXTL 6.12'
_computing_structure_solution 'SHELXTL 6.12 (Bruker, 2000-2003)'
_diffrn_ambient_temperature 296(2)
_diffrn_measured_fraction_theta_full 1.000
_diffrn_measured_fraction_theta_max 1.000
_diffrn_measurement_device_type 'Bruker AXS SMART APEX CCD diffractometer'
_diffrn_measurement_method '\w scans'
_diffrn_radiation_monochromator graphite
_diffrn_radiation_source 'fine-focus sealed tube'
_diffrn_radiation_type MoK\a
_diffrn_radiation_wavelength 0.71073
_diffrn_reflns_av_R_equivalents 0.0392
_diffrn_reflns_av_sigmaI/netI 0.0460
_diffrn_reflns_limit_h_max 19
_diffrn_reflns_limit_h_min -21
_diffrn_reflns_limit_k_max 13
_diffrn_reflns_limit_k_min -15
_diffrn_reflns_limit_l_max 8
_diffrn_reflns_limit_l_min -8
_diffrn_reflns_number 8231
_diffrn_reflns_theta_full 25.18
_diffrn_reflns_theta_max 25.18
_diffrn_reflns_theta_min 1.90
_diffrn_standards_number 0
_exptl_absorpt_coefficient_mu 1.361
_exptl_absorpt_correction_T_max 0.8220
_exptl_absorpt_correction_T_min 0.7726
_exptl_absorpt_correction_type multi-scan
_exptl_absorpt_process_details 'Apex2 (Bruker, 2005)'
_exptl_crystal_colour red
_exptl_crystal_density_diffrn 1.960
_exptl_crystal_density_method 'not measured'
_exptl_crystal_description platy
_exptl_crystal_F_000 968
_exptl_crystal_size_max 0.20
_exptl_crystal_size_mid 0.16
_exptl_crystal_size_min 0.15
_refine_diff_density_max 0.514
_refine_diff_density_min -0.530
_refine_diff_density_rms 0.071
_refine_ls_abs_structure_details 'Flack H D (1983), Acta Cryst. A39, 876-881'
_refine_ls_abs_structure_Flack 0.00(3)
_refine_ls_extinction_method none
_refine_ls_goodness_of_fit_ref 1.020
_refine_ls_hydrogen_treatment constr
_refine_ls_matrix_type full
_refine_ls_number_parameters 262
_refine_ls_number_reflns 2958
_refine_ls_number_restraints 1
_refine_ls_restrained_S_all 1.020
_refine_ls_R_factor_all 0.0347
_refine_ls_R_factor_gt 0.0278
_refine_ls_shift/su_max 0.002
_refine_ls_shift/su_mean 0.000
_refine_ls_structure_factor_coef Fsqd
_refine_ls_weighting_details 'calc w=1/[\s^2^(Fo^2^)+(0.0240P)^2^+0.0000P] where P=(Fo^2^+2Fc^2^)/3'
_refine_ls_weighting_scheme calc
_refine_ls_wR_factor_gt 0.0570
_refine_ls_wR_factor_ref 0.0603
_reflns_number_gt 2582
_reflns_number_total 2958
_reflns_threshold_expression >2sigma(I)
_cod_data_source_file c2ce26720a.txt
_cod_data_source_block 5
_cod_database_code 7209172

loop_
_symmetry_equiv_pos_as_xyz
'x, y, z'
'-x, -y, z+1/2'
'-x+1/2, y+1/2, z+1/2'
'x+1/2, -y+1/2, z'

loop_
_atom_site_label
_atom_site_type_symbol
_atom_site_fract_x
_atom_site_fract_y
_atom_site_fract_z
_atom_site_U_iso_or_equiv
_atom_site_adp_type
_atom_site_occupancy
_atom_site_symmetry_multiplicity
_atom_site_calc_flag
_atom_site_refinement_flags
C1 C 0.5593(2) 0.2251(3) 0.1993(7) 0.0268(11) Uani 1 1 d .
C2 C 0.5972(2) 0.1332(3) 0.1208(7) 0.0256(10) Uani 1 1 d .
C3 C 0.5584(2) 0.0554(4) 0.0346(8) 0.0363(13) Uani 1 1 d .
H3 H 0.5074 0.0576 0.0315 0.044 Uiso 1 1 calc R
C4 C 0.5951(3) -0.0260(4) -0.0471(9) 0.0421(14) Uani 1 1 d .
H4 H 0.5687 -0.0783 -0.1040 0.051 Uiso 1 1 calc R
C5 C 0.6702(2) -0.0292(4) -0.0439(7) 0.0324(12) Uani 1 1 d .
H5 H 0.6946 -0.0838 -0.0987 0.039 Uiso 1 1 calc R
C6 C 0.7104(2) 0.0484(3) 0.0403(7) 0.0237(10) Uani 1 1 d .
C7 C 0.6733(2) 0.1287(4) 0.1227(7) 0.0256(10) Uani 1 1 d .
H7 H 0.6998 0.1805 0.1803 0.031 Uiso 1 1 calc R
C8 C 0.7910(2) 0.0440(3) 0.0375(7) 0.0224(10) Uani 1 1 d .
C9 C 0.4245(2) 0.3089(3) 0.6407(7) 0.0255(11) Uani 1 1 d .
C10 C 0.3418(2) 0.2231(3) 0.8182(7) 0.0218(11) Uani 1 1 d .
C11 C 0.3082(2) 0.1622(3) 0.9537(7) 0.0260(11) Uani 1 1 d .
H11 H 0.3327 0.1347 1.0598 0.031 Uiso 1 1 calc R
C12 C 0.2342(2) 0.1458(3) 0.9167(6) 0.0247(11) Uani 1 1 d .
C13 C 0.1975(2) 0.1878(3) 0.7598(8) 0.0237(11) Uani 1 1 d .
C14 C 0.2319(2) 0.2480(3) 0.6233(7) 0.0262(10) Uani 1 1 d .
H14 H 0.2073 0.2758 0.5177 0.031 Uiso 1 1 calc R
C15 C 0.3052(2) 0.2635(4) 0.6562(7) 0.0264(11) Uani 1 1 d .
C16 C 0.1173(2) 0.0944(3) 0.9281(7) 0.0248(11) Uani 1 1 d .
Cd1 Cd 0.508597(12) 0.417590(19) 0.28985(9) 0.02153(9) Uani 1 1 d .
N1 N 0.41488(15) 0.2533(2) 0.8014(8) 0.0272(8) Uani 1 1 d .
H1 H 0.4490 0.2383 0.8827 0.033 Uiso 1 1 calc R
N2 N 0.35813(17) 0.3157(3) 0.5506(6) 0.0268(9) Uani 1 1 d .
H2 H 0.3501 0.3476 0.4439 0.032 Uiso 1 1 calc R
N3 N 0.18364(18) 0.0880(3) 1.0160(6) 0.0255(9) Uani 1 1 d .
H3A H 0.1929 0.0531 1.1186 0.031 Uiso 1 1 calc R
N4 N 0.12486(16) 0.1556(2) 0.7718(8) 0.0246(8) Uani 1 1 d .
H4A H 0.0903 0.1720 0.6926 0.030 Uiso 1 1 calc R
N5 N 0.82898(18) -0.0007(3) -0.1046(5) 0.0236(9) Uani 1 1 d .
N6 N 0.89940(18) 0.0084(3) -0.0541(5) 0.0239(9) Uani 1 1 d .
N7 N 0.90353(18) 0.0589(3) 0.1110(5) 0.0219(8) Uani 1 1 d .
N8 N 0.83613(18) 0.0826(3) 0.1723(5) 0.0239(9) Uani 1 1 d .
O1 O 0.49263(15) 0.2398(2) 0.1542(5) 0.0363(8) Uani 1 1 d .
O2 O 0.59551(13) 0.2860(2) 0.2981(7) 0.0339(7) Uani 1 1 d .
O3 O 0.48290(15) 0.3484(2) 0.5867(5) 0.0322(8) Uani 1 1 d .
O4 O 0.05955(16) 0.0518(2) 0.9810(5) 0.0292(8) Uani 1 1 d .

loop_
_atom_site_aniso_label
_atom_site_aniso_U_11
_atom_site_aniso_U_22
_atom_site_aniso_U_33
_atom_site_aniso_U_23
_atom_site_aniso_U_13
_atom_site_aniso_U_12
C1 0.023(2) 0.034(3) 0.023(3) 0.007(2) 0.0016(19) 0.005(2)
C2 0.021(2) 0.028(3) 0.028(3) 0.003(2) 0.001(2) 0.002(2)
C3 0.017(2) 0.041(3) 0.050(4) -0.006(3) -0.001(2) 0.002(2)
C4 0.033(3) 0.038(3) 0.056(4) -0.012(3) -0.012(3) -0.006(2)
C5 0.026(3) 0.031(3) 0.040(3) -0.012(2) -0.004(2) 0.000(2)
C6 0.019(2) 0.032(3) 0.020(3) -0.001(2) -0.0028(19) 0.003(2)
C7 0.027(2) 0.029(3) 0.021(2) -0.004(2) -0.001(2) 0.002(2)
C8 0.021(2) 0.024(2) 0.021(3) 0.002(2) 0.0026(19) 0.0003(19)
C9 0.028(3) 0.028(3) 0.021(3) 0.000(2) 0.003(2) -0.003(2)
C10 0.0163(18) 0.033(2) 0.016(3) 0.003(2) -0.005(2) -0.0041(16)
C11 0.023(2) 0.036(3) 0.019(3) 0.008(2) -0.0001(19) -0.003(2)
C12 0.017(2) 0.034(3) 0.022(3) -0.001(2) 0.0001(19) -0.005(2)
C13 0.0166(19) 0.029(2) 0.025(3) 0.002(2) 0.000(2) -0.0027(16)
C14 0.021(2) 0.036(3) 0.022(3) 0.004(2) -0.0056(19) 0.003(2)
C15 0.024(2) 0.032(3) 0.023(3) 0.003(2) 0.003(2) -0.005(2)
C16 0.020(2) 0.030(3) 0.024(3) -0.006(2) 0.0020(19) -0.004(2)
Cd1 0.01589(14) 0.03003(15) 0.01867(15) 0.0002(2) -0.0012(3) 0.00131(11)
N1 0.0162(15) 0.0384(19) 0.027(2) 0.014(3) 0.002(3) -0.0040(14)
N2 0.0148(18) 0.040(2) 0.026(2) 0.0101(18) -0.0028(16) -0.0044(17)
N3 0.0169(19) 0.042(2) 0.018(2) 0.0107(18) 0.0036(15) -0.0041(18)
N4 0.0166(16) 0.037(2) 0.021(2) 0.001(2) -0.001(2) -0.0026(13)
N5 0.0149(18) 0.031(2) 0.024(2) -0.0026(17) -0.0034(16) 0.0015(16)
N6 0.020(2) 0.029(2) 0.023(2) 0.0001(18) -0.0008(16) -0.0036(16)
N7 0.0181(19) 0.026(2) 0.021(2) 0.0000(17) 0.0008(16) -0.0003(16)
N8 0.0162(19) 0.033(2) 0.023(2) -0.0018(18) -0.0003(16) 0.0053(16)
O1 0.0247(18) 0.046(2) 0.038(2) -0.0056(18) -0.0082(15) 0.0144(16)
O2 0.0286(14) 0.0328(16) 0.0404(19) -0.011(3) -0.005(3) 0.0046(12)
O3 0.0222(16) 0.044(2) 0.030(2) 0.0101(16) 0.0003(15) -0.0086(15)
O4 0.0177(17) 0.045(2) 0.025(2) -0.0026(15) 0.0068(13) -0.0082(14)

loop_
_atom_type_symbol
_atom_type_description
_atom_type_scat_dispersion_real
_atom_type_scat_dispersion_imag
_atom_type_scat_source
C C 0.0033 0.0016 'International Tables Vol C Tables 4.2.6.8 and 6.1.1.4'
H H 0.0000 0.0000 'International Tables Vol C Tables 4.2.6.8 and 6.1.1.4'
Cd Cd -0.8075 1.2024 'International Tables Vol C Tables 4.2.6.8 and 6.1.1.4'
N N 0.0061 0.0033 'International Tables Vol C Tables 4.2.6.8 and 6.1.1.4'
O O 0.0106 0.0060 'International Tables Vol C Tables 4.2.6.8 and 6.1.1.4'

loop_
_geom_angle_atom_site_label_1
_geom_angle_atom_site_label_2
_geom_angle_atom_site_label_3
_geom_angle
_geom_angle_site_symmetry_1
_geom_angle_site_symmetry_3
O2 C1 O1 122.8(4) . .
O2 C1 C2 118.6(4) . .
O1 C1 C2 118.5(4) . .
C3 C2 C7 118.7(4) . .
C3 C2 C1 121.7(4) . .
C7 C2 C1 119.4(4) . .
C2 C3 C4 120.5(4) . .
C2 C3 H3 119.7 . .
C4 C3 H3 119.7 . .
C5 C4 C3 119.9(5) . .
C5 C4 H4 120.1 . .
C3 C4 H4 120.1 . .
C4 C5 C6 120.7(5) . .
C4 C5 H5 119.6 . .
C6 C5 H5 119.6 . .
C7 C6 C5 118.9(4) . .
C7 C6 C8 121.6(4) . .
C5 C6 C8 119.4(4) . .
C6 C7 C2 121.2(4) . .
C6 C7 H7 119.4 . .
C2 C7 H7 119.4 . .
N5 C8 N8 111.0(4) . .
N5 C8 C6 123.0(4) . .
N8 C8 C6 126.0(4) . .
O3 C9 N1 126.2(4) . .
O3 C9 N2 126.6(4) . .
N1 C9 N2 107.2(4) . .
C11 C10 N1 130.5(4) . .
C11 C10 C15 123.3(4) . .
N1 C10 C15 106.2(4) . .
C10 C11 C12 113.6(4) . .
C10 C11 H11 123.2 . .
C12 C11 H11 123.2 . .
N3 C12 C13 106.6(4) . .
N3 C12 C11 130.2(4) . .
C13 C12 C11 123.2(4) . .
C14 C13 C12 122.8(4) . .
C14 C13 N4 130.4(5) . .
C12 C13 N4 106.8(4) . .
C15 C14 C13 114.6(4) . .
C15 C14 H14 122.7 . .
C13 C14 H14 122.7 . .
C14 C15 N2 131.6(4) . .
C14 C15 C10 122.5(4) . .
N2 C15 C10 105.9(4) . .
O4 C16 N3 126.5(4) . .
O4 C16 N4 126.0(4) . .
N3 C16 N4 107.5(4) . .
O3 Cd1 N7 111.23(11) . 4_455
O3 Cd1 N6 86.76(12) . 3_655
N7 Cd1 N6 141.01(12) 4_455 3_655
O3 Cd1 O4 162.91(11) . 4_554
N7 Cd1 O4 79.73(12) 4_455 4_554
N6 Cd1 O4 92.45(12) 3_655 4_554
O3 Cd1 O2 79.56(14) . .
N7 Cd1 O2 132.32(13) 4_455 .
N6 Cd1 O2 83.60(12) 3_655 .
O4 Cd1 O2 83.38(13) 4_554 .
O3 Cd1 O4 73.67(11) . 3_554
N7 Cd1 O4 76.97(11) 4_455 3_554
N6 Cd1 O4 75.53(11) 3_655 3_554
O4 Cd1 O4 122.64(7) 4_554 3_554
O2 Cd1 O4 146.68(14) . 3_554
O3 Cd1 O1 86.11(12) . .
N7 Cd1 O1 80.49(11) 4_455 .
N6 Cd1 O1 136.81(11) 3_655 .
O4 Cd1 O1 82.80(11) 4_554 .
O2 Cd1 O1 53.22(10) . .
O4 Cd1 O1 141.42(10) 3_554 .
C9 N1 C10 110.5(4) . .
C9 N1 H1 124.7 . .
C10 N1 H1 124.7 . .
C9 N2 C15 110.2(4) . .
C9 N2 H2 124.9 . .
C15 N2 H2 124.9 . .
C16 N3 C12 109.9(4) . .
C16 N3 H3A 125.0 . .
C12 N3 H3A 125.0 . .
C16 N4 C13 109.1(4) . .
C16 N4 H4A 125.5 . .
C13 N4 H4A 125.5 . .
N6 N5 C8 105.5(3) . .
N7 N6 N5 108.9(3) . .
N7 N6 Cd1 128.2(3) . 3_644
N5 N6 Cd1 121.7(3) . 3_644
N6 N7 N8 109.8(3) . .
N6 N7 Cd1 125.2(3) . 4
N8 N7 Cd1 124.4(3) . 4
N7 N8 C8 104.8(3) . .
C1 O1 Cd1 86.7(3) . .
C1 O2 Cd1 96.4(3) . .
C9 O3 Cd1 127.7(3) . .
C16 O4 Cd1 121.1(3) . 4_456
C16 O4 Cd1 125.4(3) . 3_545
Cd1 O4 Cd1 113.31(11) 4_456 3_545

loop_
_geom_bond_atom_site_label_1
_geom_bond_atom_site_label_2
_geom_bond_distance
_geom_bond_site_symmetry_2
C1 O2 1.246(5) .
C1 O1 1.268(5) .
C1 C2 1.502(6) .
C2 C3 1.385(6) .
C2 C7 1.388(6) .
C3 C4 1.389(7) .
C3 H3 0.9300 .
C4 C5 1.370(6) .
C4 H4 0.9300 .
C5 C6 1.389(6) .
C5 H5 0.9300 .
C6 C7 1.383(6) .
C6 C8 1.471(6) .
C7 H7 0.9300 .
C8 N5 1.336(5) .
C8 N8 1.341(6) .
C9 O3 1.243(5) .
C9 N1 1.340(6) .
C9 N2 1.362(5) .
C10 C11 1.377(6) .
C10 N1 1.395(4) .
C10 C15 1.405(6) .
C11 C12 1.388(6) .
C11 H11 0.9300 .
C12 N3 1.380(5) .
C12 C13 1.388(6) .
C13 C14 1.383(6) .
C13 N4 1.393(4) .
C14 C15 1.369(6) .
C14 H14 0.9300 .
C15 N2 1.392(5) .
C16 O4 1.248(5) .
C16 N3 1.354(6) .
C16 N4 1.355(6) .
Cd1 O3 2.287(3) .
Cd1 N7 2.297(4) 4_455
Cd1 N6 2.327(4) 3_655
Cd1 O4 2.354(3) 4_554
Cd1 O2 2.358(2) .
Cd1 O4 2.538(3) 3_554
Cd1 O1 2.554(3) .
N1 H1 0.8600 .
N2 H2 0.8600 .
N3 H3A 0.8600 .
N4 H4A 0.8600 .
N5 N6 1.335(5) .
N6 N7 1.321(5) .
N6 Cd1 2.327(4) 3_644
N7 N8 1.336(5) .
N7 Cd1 2.297(4) 4
O4 Cd1 2.354(3) 4_456
O4 Cd1 2.538(3) 3_545
